data_4318886
loop_
_publ_author_name
'Garth R. Giesbrecht'
'John C. Gordon'
'David L. Clark'
'Brian L. Scott'
'John G. Watkin'
'Kenneth J. Young'

_publ_section_title
;
 Salt-Free Synthesis of Samarium-Aluminum Mixed-Metal Alkoxides: X-ray
 Crystal Structures of
 {[(i-Pr-O)(i-Bu)Al(\m-O-i-Pr)2Sm(O-i-Pr)(HO-i-Pr)](\m-O-i-Pr)}2,
 [(THF)2Sm(O-t-Bu)2(\m-O-t-Bu)2Al(i-Bu)2], Sm(OAr)3(THF)3 (Ar =
 2,4,6-Me3C6H2), [Nd(\m-OAr)(OAr)2(py)2]2 (Ar = 2,4,6-Me3C6H2), and
 (ArO)3Sm[(\m-O-t-Bu)2Al2(O-t-Bu)4] (Ar = 2,6-i-Pr2C6H3)
;
_journal_name_full 'Inorganic Chemistry'
_journal_page_first 6372
_journal_page_last 6379
_journal_paper_doi 10.1021/ic0203116
_journal_volume 41
_journal_year 2002
_chemical_formula_sum 'C32 H70 Al O6 Sm'
_chemical_formula_weight 728.21
_chemical_name_systematic
;
?
;
_space_group_IT_number 63
_symmetry_cell_setting orthorhombic
_symmetry_space_group_name_Hall '-C 2c 2'
_symmetry_space_group_name_H-M 'C m c m'
_atom_sites_solution_hydrogens geom
_atom_sites_solution_primary direct
_atom_sites_solution_secondary difmap
_audit_creation_method SHELXL-97
_cell_angle_alpha 90.00
_cell_angle_beta 90.00
_cell_angle_gamma 90.00
_cell_formula_units_Z 4
_cell_length_a 11.304(2)
_cell_length_b 22.429(4)
_cell_length_c 15.768(2)
_cell_measurement_temperature 203(2)
_cell_volume 3997.8(11)
_computing_cell_refinement 'XSCANS 2.10b (Siemens)'
_computing_data_collection 'XSCANS 2.10b (Siemens)'
_computing_data_reduction 'XSCANS 2.10b (Siemens)'
_computing_molecular_graphics 'SHELXTL PC 4.2/360 (Siemens)'
_computing_publication_material 'SHELXTL PC 4.2/360 (Siemens)'
_computing_structure_refinement 'SHELXL-93 (Sheldrick, 1993)'
_computing_structure_solution 'SHELXS-86 (Sheldrick, 1990)'
_diffrn_ambient_temperature 203(2)
_diffrn_measured_fraction_theta_full 0.995
_diffrn_measured_fraction_theta_max 0.995
_diffrn_measurement_device_type 'Siemens P4'
_diffrn_measurement_method 'w scans'
_diffrn_radiation_monochromator graphite
_diffrn_radiation_source 'fine-focus sealed tube'
_diffrn_radiation_type MoK\a
_diffrn_radiation_wavelength 0.71073
_diffrn_reflns_av_R_equivalents 0.0208
_diffrn_reflns_av_sigmaI/netI 0.0397
_diffrn_reflns_limit_h_max 13
_diffrn_reflns_limit_h_min -1
_diffrn_reflns_limit_k_max 26
_diffrn_reflns_limit_k_min -1
_diffrn_reflns_limit_l_max 18
_diffrn_reflns_limit_l_min -1
_diffrn_reflns_number 2401
_diffrn_reflns_theta_full 25.00
_diffrn_reflns_theta_max 25.00
_diffrn_reflns_theta_min 3.16
_diffrn_standards_decay_% '< 2'
_diffrn_standards_interval_count 97
_diffrn_standards_number 3
_exptl_absorpt_coefficient_mu 1.524
_exptl_crystal_colour colorless
_exptl_crystal_density_diffrn 1.210
_exptl_crystal_density_method 'not measured'
_exptl_crystal_description 'rectangular block'
_exptl_crystal_F_000 1540
_exptl_crystal_size_max 0.45
_exptl_crystal_size_mid 0.23
_exptl_crystal_size_min 0.21
_refine_diff_density_max 0.706
_refine_diff_density_min -1.000
_refine_diff_density_rms 0.120
_refine_ls_extinction_method none
_refine_ls_goodness_of_fit_ref 1.268
_refine_ls_hydrogen_treatment mixed
_refine_ls_matrix_type full
_refine_ls_number_parameters 144
_refine_ls_number_reflns 1925
_refine_ls_number_restraints 10
_refine_ls_restrained_S_all 1.280
_refine_ls_R_factor_all 0.0673
_refine_ls_R_factor_gt 0.0582
_refine_ls_shift/su_max 0.000
_refine_ls_shift/su_mean 0.000
_refine_ls_structure_factor_coef Fsqd
_refine_ls_weighting_details 'calc w=1/[\s^2^(Fo^2^)+(0.1078P)^2^+0.0000P] where P=(Fo^2^+2Fc^2^)/3'
_refine_ls_weighting_scheme calc
_refine_ls_wR_factor_gt 0.1691
_refine_ls_wR_factor_ref 0.1746
_reflns_number_gt 1694
_reflns_number_total 1925
_reflns_threshold_expression >2sigma(I)
_cod_data_source_file ic0203116_2.cif
_cod_data_source_block xr117c
_cod_database_code 4318886

loop_
_symmetry_equiv_pos_as_xyz
'x, y, z'
'-x, -y, z+1/2'
'x, -y, z+1/2'
'-x, y, z'
'x+1/2, y+1/2, z'
'-x+1/2, -y+1/2, z+1/2'
'x+1/2, -y+1/2, z+1/2'
'-x+1/2, y+1/2, z'
'-x, -y, -z'
'x, y, -z-1/2'
'-x, y, -z-1/2'
'x, -y, -z'
'-x+1/2, -y+1/2, -z'
'x+1/2, y+1/2, -z-1/2'
'-x+1/2, y+1/2, -z-1/2'
'x+1/2, -y+1/2, -z'

loop_
_atom_site_label
_atom_site_type_symbol
_atom_site_fract_x
_atom_site_fract_y
_atom_site_fract_z
_atom_site_U_iso_or_equiv
_atom_site_adp_type
_atom_site_occupancy
_atom_site_symmetry_multiplicity
_atom_site_calc_flag
_atom_site_refinement_flags
_atom_site_disorder_assembly
_atom_site_disorder_group
Sm1 Sm 0.0000 0.34986(2) 0.2500 0.0503(3) Uani 1 4 d S . .
Al1 Al 0.0000 0.20004(17) 0.2500 0.0612(11) Uani 1 4 d S . .
O1 O 0.1131(5) 0.2547(3) 0.2500 0.0504(13) Uani 1 2 d S . .
O2 O 0.1443(7) 0.4095(3) 0.2500 0.099(3) Uani 1 2 d S . .
O3 O 0.0000 0.3487(4) 0.4066(7) 0.133(6) Uani 1 2 d SD . .
C1 C 0.2382(9) 0.2490(4) 0.2500 0.063(3) Uani 1 2 d S . .
C2 C 0.2745(10) 0.1822(5) 0.2500 0.076(3) Uani 1 2 d S . .
C3 C 0.2860(8) 0.2778(4) 0.3309(7) 0.095(3) Uani 1 1 d . . .
C4 C 0.2220(14) 0.4572(6) 0.2762(13) 0.104(12) Uani 0.50 1 d PD . .
C5 C 0.3445(15) 0.4458(8) 0.2500 0.168(10) Uani 1 2 d SD . .
C6 C 0.168(2) 0.5130(7) 0.2500 0.198(12) Uani 1 2 d SD . .
C7 C 0.236(3) 0.4679(13) 0.3669(11) 0.44(7) Uani 0.50 1 d PD . .
C8 C 0.052(2) 0.3208(13) 0.4751(14) 0.134(11) Uani 0.50 1 d PD . .
C9 C 0.0000 0.3423(18) 0.5465(17) 0.24(2) Uani 1 2 d S . .
C10 C -0.057(3) 0.3990(13) 0.5328(15) 0.149(14) Uani 0.50 1 d P . .
C11 C -0.088(4) 0.390(3) 0.446(2) 0.35(4) Uani 0.50 1 d PD . .
C12 C 0.0000 0.1817(6) 0.3664(9) 0.042(3) Uani 0.50 2 d SPD . .
C12' C 0.0000 0.1313(8) 0.3175(11) 0.051(4) Uani 0.50 2 d SP . .
C13 C 0.0000 0.1345(8) 0.4226(9) 0.112(5) Uani 1 2 d SD . .
C14 C 0.0000 0.0785(12) 0.432(3) 0.34(3) Uani 1 2 d S . .
C15 C 0.100(3) 0.1559(15) 0.470(3) 0.20(2) Uani 0.50 1 d PD . .

loop_
_atom_site_aniso_label
_atom_site_aniso_U_11
_atom_site_aniso_U_22
_atom_site_aniso_U_33
_atom_site_aniso_U_23
_atom_site_aniso_U_13
_atom_site_aniso_U_12
Sm1 0.0474(4) 0.0356(4) 0.0679(5) 0.000 0.000 0.000
Al1 0.053(2) 0.0375(19) 0.093(3) 0.000 0.000 0.000
O1 0.044(3) 0.042(3) 0.066(3) 0.000 0.000 0.001(3)
O2 0.061(4) 0.049(4) 0.187(9) 0.000 0.000 -0.014(4)
O3 0.234(18) 0.095(8) 0.068(6) -0.006(5) 0.000 0.000
C1 0.046(5) 0.051(5) 0.093(7) 0.000 0.000 0.009(4)
C2 0.069(7) 0.054(6) 0.104(8) 0.000 0.000 0.010(5)
C3 0.074(5) 0.077(5) 0.135(8) -0.025(5) -0.037(6) 0.010(4)
C4 0.081(9) 0.053(7) 0.18(4) -0.013(11) -0.008(12) -0.013(7)
C5 0.104(12) 0.082(10) 0.32(3) 0.000 0.000 -0.030(10)
C6 0.19(2) 0.090(13) 0.31(4) 0.000 0.000 -0.072(15)
C7 0.75(17) 0.12(3) 0.46(9) -0.09(4) -0.47(11) 0.07(5)
C8 0.15(2) 0.15(2) 0.111(17) 0.028(16) 0.034(15) 0.075(19)
C9 0.32(5) 0.33(6) 0.076(14) 0.02(2) 0.000 0.000
C10 0.24(4) 0.142(19) 0.069(11) -0.039(13) 0.008(15) 0.04(2)
C11 0.30(6) 0.64(9) 0.10(2) -0.18(4) -0.02(3) 0.25(7)
C12 0.060(9) 0.036(7) 0.029(7) 0.007(6) 0.000 0.000
C12' 0.058(10) 0.047(8) 0.048(9) 0.003(7) 0.000 0.000
C13 0.124(14) 0.128(12) 0.084(9) -0.041(9) 0.000 0.000
C14 0.42(6) 0.091(16) 0.51(7) 0.10(3) 0.000 0.000
C15 0.18(3) 0.21(4) 0.23(4) -0.09(3) -0.07(3) -0.08(2)

loop_
_atom_type_symbol
_atom_type_description
_atom_type_scat_dispersion_real
_atom_type_scat_dispersion_imag
_atom_type_scat_source
C C 0.0033 0.0016 'International Tables Vol C Tables 4.2.6.8 and 6.1.1.4'
H H 0.0000 0.0000 'International Tables Vol C Tables 4.2.6.8 and 6.1.1.4'
O O 0.0106 0.0060 'International Tables Vol C Tables 4.2.6.8 and 6.1.1.4'
Al Al 0.0645 0.0514 'International Tables Vol C Tables 4.2.6.8 and 6.1.1.4'
Sm Sm -0.1638 3.4418 'International Tables Vol C Tables 4.2.6.8 and 6.1.1.4'

loop_
_geom_angle_atom_site_label_1
_geom_angle_atom_site_label_2
_geom_angle_atom_site_label_3
_geom_angle
_geom_angle_site_symmetry_1
_geom_angle_site_symmetry_3
_geom_angle_publ_flag
O2 Sm1 O2 101.3(5) . 11_556 ?
O2 Sm1 O3 90.38(14) . 10_556 ?
O2 Sm1 O3 90.38(14) 11_556 10_556 ?
O2 Sm1 O3 90.38(14) . . ?
O2 Sm1 O3 90.38(14) 11_556 . ?
O3 Sm1 O3 178.8(4) 10_556 . ?
O2 Sm1 O1 160.3(3) . 11_556 ?
O2 Sm1 O1 98.4(3) 11_556 11_556 ?
O3 Sm1 O1 89.49(19) 10_556 11_556 ?
O3 Sm1 O1 89.49(19) . 11_556 ?
O2 Sm1 O1 98.4(3) . . ?
O2 Sm1 O1 160.3(3) 11_556 . ?
O3 Sm1 O1 89.49(19) 10_556 . ?
O3 Sm1 O1 89.49(19) . . ?
O1 Sm1 O1 61.9(3) 11_556 . ?
O2 Sm1 Al1 129.3(2) . . ?
O2 Sm1 Al1 129.3(2) 11_556 . ?
O3 Sm1 Al1 89.4(2) 10_556 . ?
O3 Sm1 Al1 89.4(2) . . ?
O1 Sm1 Al1 30.93(13) 11_556 . ?
O1 Sm1 Al1 30.93(13) . . ?
O1 Al1 O1 92.4(4) . 11_556 ?
O1 Al1 C12' 124.7(3) . 10_556 ?
O1 Al1 C12' 124.7(3) 11_556 10_556 ?
O1 Al1 C12' 124.7(3) . . ?
O1 Al1 C12' 124.7(3) 11_556 . ?
C12' Al1 C12' 69.3(11) 10_556 . ?
O1 Al1 C12 98.7(3) . 10_556 ?
O1 Al1 C12 98.7(3) 11_556 10_556 ?
C12' Al1 C12 42.7(8) 10_556 10_556 ?
C12' Al1 C12 112.0(7) . 10_556 ?
O1 Al1 C12 98.7(3) . . ?
O1 Al1 C12 98.7(3) 11_556 . ?
C12' Al1 C12 112.0(7) 10_556 . ?
C12' Al1 C12 42.7(8) . . ?
C12 Al1 C12 154.7(9) 10_556 . ?
O1 Al1 Sm1 46.2(2) . . ?
O1 Al1 Sm1 46.2(2) 11_556 . ?
C12' Al1 Sm1 145.4(6) 10_556 . ?
C12' Al1 Sm1 145.4(6) . . ?
C12 Al1 Sm1 102.7(5) 10_556 . ?
C12 Al1 Sm1 102.7(5) . . ?
C1 O1 Al1 131.1(6) . . ?
C1 O1 Sm1 126.0(5) . . ?
Al1 O1 Sm1 102.9(3) . . ?
C4 O2 C4 33.3(17) . 10_556 ?
C4 O2 Sm1 160.0(8) . . ?
C4 O2 Sm1 160.0(8) 10_556 . ?
C8 O3 C8 50(2) 4 . ?
C8 O3 C11 103.8(19) 4 4 ?
C8 O3 C11 71(3) . 4 ?
C8 O3 C11 71(3) 4 . ?
C8 O3 C11 103.8(19) . . ?
C11 O3 C11 83(4) 4 . ?
C8 O3 Sm1 141.9(11) 4 . ?
C8 O3 Sm1 141.9(11) . . ?
C11 O3 Sm1 114.2(15) 4 . ?
C11 O3 Sm1 114.2(15) . . ?
O1 C1 C3 108.3(6) . . ?
O1 C1 C3 108.3(6) . 10_556 ?
C3 C1 C3 113.2(11) . 10_556 ?
O1 C1 C2 110.4(8) . . ?
C3 C1 C2 108.3(6) . . ?
C3 C1 C2 108.3(6) 10_556 . ?
C4 C4 C7 7.2(10) 10_556 10_556 ?
C4 C4 O2 73.4(8) 10_556 . ?
C7 C4 O2 80.6(12) 10_556 . ?
C4 C4 C6 73.5(9) 10_556 . ?
C7 C4 C6 69.9(11) 10_556 . ?
O2 C4 C6 107.7(13) . . ?
C4 C4 C5 73.6(9) 10_556 . ?
C7 C4 C5 70.9(12) 10_556 . ?
O2 C4 C5 111.3(12) . . ?
C6 C4 C5 117.6(17) . . ?
C4 C4 C7 168.6(15) 10_556 . ?
C7 C4 C7 161(2) 10_556 . ?
O2 C4 C7 118(2) . . ?
C6 C4 C7 100.5(13) . . ?
C5 C4 C7 101.7(15) . . ?
C4 C5 C4 32.8(17) . 10_556 ?
C4 C6 C4 33.1(18) 10_556 . ?
C4 C7 C4 4.1(6) 10_556 . ?
C8 C8 C9 64.5(14) 4 . ?
C8 C8 O3 64.9(12) 4 . ?
C9 C8 O3 107.7(19) . . ?
C8 C8 C11 104(2) 4 4 ?
C9 C8 C11 90(3) . 4 ?
O3 C8 C11 58.0(16) . 4 ?
C8 C8 C10 91.8(13) 4 4 ?
C9 C8 C10 46.9(18) . 4 ?
O3 C8 C10 88.3(16) . 4 ?
C11 C8 C10 44.9(16) 4 4 ?
C8 C9 C8 51(3) 4 . ?
C8 C9 C10 90(2) 4 . ?
C8 C9 C10 113(2) . . ?
C8 C9 C10 113(2) 4 4 ?
C8 C9 C10 90(2) . 4 ?
C10 C9 C10 53(3) . 4 ?
C10 C10 C11 104(2) 4 . ?
C10 C10 C9 63.3(16) 4 . ?
C11 C10 C9 98(2) . . ?
C10 C10 C8 88.2(13) 4 4 ?
C11 C10 C8 56(2) . 4 ?
C9 C10 C8 43.4(13) . 4 ?
C10 C11 O3 109(2) . . ?
C10 C11 C8 79(3) . 4 ?
O3 C11 C8 51.1(15) . 4 ?
C10 C11 C11 76(2) . 4 ?
O3 C11 C11 48(2) . 4 ?
C8 C11 C11 76(2) 4 4 ?
C12' C12 C13 74.3(12) . . ?
C12' C12 Al1 68.3(10) . . ?
C13 C12 Al1 142.6(12) . . ?
C12 C12' C13 53.2(9) . . ?
C12 C12' Al1 69.0(10) . . ?
C13 C12' Al1 122.2(13) . . ?
C14 C13 C12 147(3) . . ?
C14 C13 C15 106(2) . . ?
C12 C13 C15 94(2) . . ?
C14 C13 C15 106(2) . 4 ?
C12 C13 C15 94(2) . 4 ?
C15 C13 C15 104(4) . 4 ?
C14 C13 C12' 94(3) . . ?
C12 C13 C12' 52.5(11) . . ?
C15 C13 C12' 122(2) . . ?
C15 C13 C12' 122(2) 4 . ?

loop_
_geom_bond_atom_site_label_1
_geom_bond_atom_site_label_2
_geom_bond_distance
_geom_bond_site_symmetry_2
_geom_bond_publ_flag
Sm1 O2 2.109(7) . ?
Sm1 O2 2.109(7) 11_556 ?
Sm1 O3 2.470(10) 10_556 ?
Sm1 O3 2.470(10) . ?
Sm1 O1 2.488(6) 11_556 ?
Sm1 O1 2.488(6) . ?
Sm1 Al1 3.360(4) . ?
Al1 O1 1.771(6) . ?
Al1 O1 1.771(6) 11_556 ?
Al1 C12' 1.873(18) 10_556 ?
Al1 C12' 1.873(18) . ?
Al1 C12 1.882(14) 10_556 ?
Al1 C12 1.882(14) . ?
O1 C1 1.420(12) . ?
O2 C4 1.445(16) . ?
O2 C4 1.445(16) 10_556 ?
O3 C8 1.379(16) 4 ?
O3 C8 1.379(16) . ?
O3 C11 1.502(18) 4 ?
O3 C11 1.502(18) . ?
C1 C3 1.529(11) . ?
C1 C3 1.529(11) 10_556 ?
C1 C2 1.555(14) . ?
C4 C4 0.83(4) 10_556 ?
C4 C7 2.27(3) 10_556 ?
C4 C6 1.452(16) . ?
C4 C5 1.467(17) . ?
C4 C7 1.458(18) . ?
C5 C4 1.467(16) 10_556 ?
C6 C4 1.452(16) 10_556 ?
C7 C4 2.27(3) 10_556 ?
C8 C8 1.17(5) 4 ?
C8 C9 1.36(3) . ?
C8 C11 1.68(6) 4 ?
C8 C10 1.98(4) 4 ?
C9 C8 1.36(3) 4 ?
C9 C10 1.44(4) . ?
C9 C10 1.44(4) 4 ?
C10 C10 1.30(7) 4 ?
C10 C11 1.42(4) . ?
C10 C8 1.98(4) 4 ?
C11 C8 1.68(6) 4 ?
C11 C11 2.00(9) 4 ?
C12 C12' 1.37(2) . ?
C12 C13 1.380(16) . ?
C12' C13 1.66(2) . ?
C13 C14 1.26(3) . ?
C13 C15 1.432(13) . ?
C13 C15 1.432(13) 4 ?
